data_4512868
loop_
_publ_author_name
'Commins, Patrick'
'Natarajan, Arunkumar'
'Tsai, Chao-Kuan'
'Khan, Saeed I.'
'Nath, Naba K.'
'Naumov, Pan\<ce'
'Garcia-Garibay, Miguel A.'

_publ_section_title
;
 Structure--Reactivity Correlations and Mechanistic Understanding of the
 Photorearrangement and Photosalient Effect of \a-Santonin and Its
 Derivatives in Solutions, Crystals, and Nanocrystalline Suspensions
;
_journal_issue 4
_journal_name_full 'Crystal Growth &amp; Design'
_journal_page_first 1983
_journal_paper_doi 10.1021/acs.cgd.5b00135
_journal_volume 15
_journal_year 2015
_chemical_absolute_configuration rm
_chemical_formula_sum 'C17 H22 O3'
_chemical_formula_weight 274.34
_space_group_crystal_system orthorhombic
_space_group_IT_number 19
_space_group_name_Hall 'P 2ac 2ab'
_space_group_name_H-M_alt 'P 21 21 21'
_symmetry_space_group_name_Hall 'P 2ac 2ab'
_symmetry_space_group_name_H-M 'P 21 21 21'
_atom_sites_solution_hydrogens geom
_audit_creation_method SHELXL-2014/6
_cell_angle_alpha 90
_cell_angle_beta 90
_cell_angle_gamma 90
_cell_formula_units_Z 4
_cell_length_a 7.7968(9)
_cell_length_b 11.8457(13)
_cell_length_c 15.6772(17)
_cell_measurement_reflns_used 5426
_cell_measurement_temperature 100(2)
_cell_measurement_theta_max 28.22
_cell_measurement_theta_min 2.92
_cell_volume 1447.9(3)
_computing_cell_refinement 'Bruker SAINT'
_computing_data_collection 'Bruker APEX2'
_computing_data_reduction 'Bruker SAINT'
_computing_molecular_graphics 'Bruker SHELXTL'
_computing_publication_material 'Bruker SHELXTL'
_computing_structure_refinement 'SHELXL-2014/6 (Sheldrick, 2014)'
_computing_structure_solution 'SHELXS-97 (Sheldrick 2008)'
_diffrn_ambient_temperature 100(2)
_diffrn_measured_fraction_theta_full 0.997
_diffrn_measured_fraction_theta_max 0.993
_diffrn_radiation_type MoK\a
_diffrn_radiation_wavelength 0.71073
_diffrn_reflns_av_R_equivalents 0.0150
_diffrn_reflns_av_unetI/netI 0.0194
_diffrn_reflns_Laue_measured_fraction_full 0.997
_diffrn_reflns_Laue_measured_fraction_max 0.993
_diffrn_reflns_limit_h_max 8
_diffrn_reflns_limit_h_min -10
_diffrn_reflns_limit_k_max 13
_diffrn_reflns_limit_k_min -15
_diffrn_reflns_limit_l_max 19
_diffrn_reflns_limit_l_min -20
_diffrn_reflns_number 8381
_diffrn_reflns_point_group_measured_fraction_full 0.998
_diffrn_reflns_point_group_measured_fraction_max 0.993
_diffrn_reflns_theta_full 25.242
_diffrn_reflns_theta_max 28.252
_diffrn_reflns_theta_min 2.155
_exptl_absorpt_coefficient_mu 0.085
_exptl_absorpt_correction_T_max 0.7457
_exptl_absorpt_correction_T_min 0.6774
_exptl_absorpt_correction_type multi-scan
_exptl_absorpt_process_details sadabs
_exptl_crystal_colour colorless
_exptl_crystal_density_diffrn 1.259
_exptl_crystal_description block
_exptl_crystal_F_000 592
_exptl_crystal_size_max 0.400
_exptl_crystal_size_mid 0.280
_exptl_crystal_size_min 0.250
_refine_diff_density_max 0.330
_refine_diff_density_min -0.133
_refine_diff_density_rms 0.037
_refine_ls_abs_structure_details
;
 Flack x determined using 1418 quotients [(I+)-(I-)]/[(I+)+(I-)]
 (Parsons, Flack and Wagner, Acta Cryst. B69 (2013) 249-259).
;
_refine_ls_abs_structure_Flack 0.1(2)
_refine_ls_extinction_method none
_refine_ls_goodness_of_fit_ref 1.032
_refine_ls_hydrogen_treatment constr
_refine_ls_matrix_type full
_refine_ls_number_parameters 185
_refine_ls_number_reflns 3560
_refine_ls_number_restraints 0
_refine_ls_restrained_S_all 1.032
_refine_ls_R_factor_all 0.0325
_refine_ls_R_factor_gt 0.0303
_refine_ls_shift/su_max 0.000
_refine_ls_shift/su_mean 0.000
_refine_ls_structure_factor_coef Fsqd
_refine_ls_weighting_details 'w=1/[\s^2^(Fo^2^)+(0.0523P)^2^+0.1691P] where P=(Fo^2^+2Fc^2^)/3'
_refine_ls_weighting_scheme calc
_refine_ls_wR_factor_gt 0.0785
_refine_ls_wR_factor_ref 0.0800
_reflns_Friedel_coverage 0.741
_reflns_Friedel_fraction_full 1.000
_reflns_Friedel_fraction_max 0.993
_reflns_number_gt 3387
_reflns_number_total 3560
_reflns_threshold_expression 'I > 2\s(I)'
_cod_data_source_file cg5b00135_si_004.cif
_cod_data_source_block 1c
_cod_database_code 4512868
_shelx_space_group_comment
;
The symmetry employed for this shelxl refinement is uniquely defined
by the following loop, which should always be used as a source of
symmetry information in preference to the above space-group names.
They are only intended as comments.
;
_shelx_estimated_absorpt_t_min 0.967
_shelx_estimated_absorpt_t_max 0.979
_shelxl_version_number 2014/6

loop_
_space_group_symop_operation_xyz
'x, y, z'
'-x+1/2, -y, z+1/2'
'-x, y+1/2, -z+1/2'
'x+1/2, -y+1/2, -z'

loop_
_atom_site_label
_atom_site_type_symbol
_atom_site_fract_x
_atom_site_fract_y
_atom_site_fract_z
_atom_site_U_iso_or_equiv
_atom_site_adp_type
_atom_site_occupancy
_atom_site_site_symmetry_order
_atom_site_calc_flag
_atom_site_refinement_flags_posn
_atom_site_refinement_flags_adp
O2 O 0.73943(14) 0.53864(9) 0.49430(6) 0.0161(2) Uani 1 1 d . .
O3 O 0.54517(15) 0.65878(9) 0.44263(7) 0.0209(2) Uani 1 1 d . .
O1 O 0.87350(17) 0.11123(10) 0.48451(7) 0.0250(3) Uani 1 1 d . .
C13 C 0.60966(19) 0.61514(12) 0.50409(9) 0.0152(3) Uani 1 1 d . .
C12 C 0.79860(18) 0.50216(12) 0.57779(8) 0.0129(3) Uani 1 1 d . .
H12 H 0.8956 0.5515 0.5965 0.015 Uiso 1 1 calc R U
C6 C 0.86611(19) 0.30482(12) 0.52120(9) 0.0147(3) Uani 1 1 d . .
C5 C 0.85159(17) 0.38005(12) 0.58548(8) 0.0125(3) Uani 1 1 d . .
C11 C 0.64308(18) 0.52366(12) 0.63500(8) 0.0126(3) Uani 1 1 d . .
H11 H 0.5579 0.4629 0.6223 0.015 Uiso 1 1 calc R U
C14 C 0.56929(18) 0.63382(12) 0.59873(8) 0.0136(3) Uani 1 1 d . .
C4 C 0.89032(19) 0.35046(12) 0.67864(8) 0.0139(3) Uani 1 1 d . .
C15 C 0.37616(19) 0.64299(13) 0.61359(9) 0.0176(3) Uani 1 1 d . .
H15A H 0.3191 0.5761 0.5903 0.026 Uiso 1 1 calc R U
H15B H 0.3322 0.7107 0.5851 0.026 Uiso 1 1 calc R U
H15C H 0.3533 0.6481 0.6749 0.026 Uiso 1 1 calc R U
C1 C 0.8823(2) 0.18257(12) 0.54105(9) 0.0167(3) Uani 1 1 d . .
C2 C 0.9076(2) 0.14913(12) 0.63038(10) 0.0188(3) Uani 1 1 d . .
H2 H 0.9196 0.0715 0.6442 0.023 Uiso 1 1 calc R U
C10 C 0.6908(2) 0.51186(12) 0.72849(9) 0.0155(3) Uani 1 1 d . .
H10A H 0.5909 0.5293 0.7652 0.019 Uiso 1 1 calc R U
H10B H 0.7852 0.5643 0.7431 0.019 Uiso 1 1 calc R U
C16 C 0.6668(2) 0.73919(13) 0.63117(10) 0.0181(3) Uani 1 1 d . .
H16A H 0.6539 0.7433 0.6939 0.022 Uiso 1 1 calc R U
H16B H 0.7903 0.7292 0.6187 0.022 Uiso 1 1 calc R U
C3 C 0.9140(2) 0.22612(12) 0.69229(9) 0.0174(3) Uani 1 1 d . .
H3 H 0.9349 0.2006 0.7488 0.021 Uiso 1 1 calc R U
C8 C 0.8650(2) 0.33221(13) 0.42706(9) 0.0201(3) Uani 1 1 d . .
H8A H 0.7489 0.3218 0.4043 0.030 Uiso 1 1 calc R U
H8B H 0.9444 0.2818 0.3971 0.030 Uiso 1 1 calc R U
H8C H 0.9008 0.4107 0.4187 0.030 Uiso 1 1 calc R U
C9 C 0.7478(2) 0.38946(12) 0.74153(8) 0.0163(3) Uani 1 1 d . .
H9A H 0.6469 0.3395 0.7348 0.020 Uiso 1 1 calc R U
H9B H 0.7904 0.3807 0.8006 0.020 Uiso 1 1 calc R U
C7 C 1.0634(2) 0.40712(13) 0.70366(10) 0.0190(3) Uani 1 1 d . .
H7A H 1.0957 0.3837 0.7614 0.028 Uiso 1 1 calc R U
H7B H 1.0507 0.4894 0.7019 0.028 Uiso 1 1 calc R U
H7C H 1.1529 0.3839 0.6634 0.028 Uiso 1 1 calc R U
C17 C 0.6085(2) 0.85160(13) 0.59296(10) 0.0217(3) Uani 1 1 d . .
H17A H 0.6155 0.8477 0.5306 0.033 Uiso 1 1 calc R U
H17B H 0.6828 0.9124 0.6138 0.033 Uiso 1 1 calc R U
H17C H 0.4897 0.8667 0.6100 0.033 Uiso 1 1 calc R U

loop_
_atom_site_aniso_label
_atom_site_aniso_U_11
_atom_site_aniso_U_22
_atom_site_aniso_U_33
_atom_site_aniso_U_23
_atom_site_aniso_U_13
_atom_site_aniso_U_12
O2 0.0200(5) 0.0179(5) 0.0103(4) 0.0024(4) 0.0011(4) 0.0036(4)
O3 0.0233(6) 0.0239(5) 0.0155(5) 0.0042(4) -0.0019(4) 0.0040(5)
O1 0.0334(6) 0.0191(5) 0.0226(5) -0.0069(4) 0.0022(5) 0.0018(5)
C13 0.0159(6) 0.0152(6) 0.0146(6) 0.0005(5) 0.0006(5) -0.0013(5)
C12 0.0148(6) 0.0142(6) 0.0095(6) 0.0006(5) 0.0006(5) 0.0003(5)
C6 0.0149(6) 0.0157(6) 0.0135(6) 0.0004(5) 0.0004(5) 0.0016(5)
C5 0.0120(6) 0.0143(6) 0.0111(6) 0.0020(5) 0.0001(5) -0.0009(5)
C11 0.0143(6) 0.0128(6) 0.0108(6) -0.0012(5) 0.0000(5) 0.0005(5)
C14 0.0154(6) 0.0135(6) 0.0119(6) -0.0004(5) -0.0008(5) 0.0007(5)
C4 0.0169(6) 0.0134(6) 0.0115(5) 0.0006(5) -0.0012(5) 0.0014(5)
C15 0.0156(6) 0.0185(7) 0.0188(6) -0.0025(5) -0.0001(5) 0.0019(6)
C1 0.0158(6) 0.0155(6) 0.0188(6) -0.0023(5) 0.0020(5) 0.0017(6)
C2 0.0218(7) 0.0135(6) 0.0212(7) 0.0030(5) 0.0004(6) 0.0017(6)
C10 0.0198(7) 0.0164(7) 0.0102(6) -0.0015(5) 0.0005(5) 0.0016(6)
C16 0.0193(7) 0.0132(6) 0.0219(7) -0.0020(5) -0.0028(6) -0.0011(5)
C3 0.0194(7) 0.0167(7) 0.0159(6) 0.0036(5) -0.0001(5) 0.0018(5)
C8 0.0271(8) 0.0221(7) 0.0113(6) -0.0015(5) 0.0012(6) 0.0045(6)
C9 0.0209(7) 0.0177(7) 0.0104(6) 0.0018(5) 0.0010(5) 0.0018(6)
C7 0.0184(7) 0.0194(7) 0.0191(7) -0.0008(5) -0.0053(6) 0.0006(6)
C17 0.0236(8) 0.0145(7) 0.0271(7) 0.0001(6) 0.0016(6) 0.0009(6)

loop_
_atom_type_symbol
_atom_type_description
_atom_type_scat_dispersion_real
_atom_type_scat_dispersion_imag
_atom_type_scat_source
C C 0.0033 0.0016 'International Tables Vol C Tables 4.2.6.8 and 6.1.1.4'
H H 0.0000 0.0000 'International Tables Vol C Tables 4.2.6.8 and 6.1.1.4'
O O 0.0106 0.0060 'International Tables Vol C Tables 4.2.6.8 and 6.1.1.4'

loop_
_geom_angle_atom_site_label_1
_geom_angle_atom_site_label_2
_geom_angle_atom_site_label_3
_geom_angle
C13 O2 C12 109.33(10)
O3 C13 O2 120.27(13)
O3 C13 C14 128.84(13)
O2 C13 C14 110.88(11)
O2 C12 C5 116.35(11)
O2 C12 C11 103.11(11)
C5 C12 C11 109.25(11)
O2 C12 H12 109.3
C5 C12 H12 109.3
C11 C12 H12 109.3
C5 C6 C1 119.60(13)
C5 C6 C8 125.93(13)
C1 C6 C8 114.46(13)
C6 C5 C12 126.58(12)
C6 C5 C4 122.96(12)
C12 C5 C4 110.46(11)
C10 C11 C12 110.87(12)
C10 C11 C14 121.84(11)
C12 C11 C14 102.79(11)
C10 C11 H11 106.8
C12 C11 H11 106.8
C14 C11 H11 106.8
C15 C14 C13 111.12(11)
C15 C14 C11 111.92(12)
C13 C14 C11 99.14(11)
C15 C14 C16 112.14(12)
C13 C14 C16 109.49(12)
C11 C14 C16 112.32(12)
C3 C4 C5 112.65(11)
C3 C4 C9 106.80(12)
C5 C4 C9 113.28(11)
C3 C4 C7 106.30(12)
C5 C4 C7 108.20(11)
C9 C4 C7 109.36(11)
C14 C15 H15A 109.5
C14 C15 H15B 109.5
H15A C15 H15B 109.5
C14 C15 H15C 109.5
H15A C15 H15C 109.5
H15B C15 H15C 109.5
O1 C1 C2 120.72(13)
O1 C1 C6 121.00(14)
C2 C1 C6 118.27(13)
C3 C2 C1 120.98(13)
C3 C2 H2 119.5
C1 C2 H2 119.5
C11 C10 C9 106.70(11)
C11 C10 H10A 110.4
C9 C10 H10A 110.4
C11 C10 H10B 110.4
C9 C10 H10B 110.4
H10A C10 H10B 108.6
C17 C16 C14 115.31(12)
C17 C16 H16A 108.4
C14 C16 H16A 108.4
C17 C16 H16B 108.4
C14 C16 H16B 108.4
H16A C16 H16B 107.5
C2 C3 C4 124.30(13)
C2 C3 H3 117.8
C4 C3 H3 117.8
C6 C8 H8A 109.5
C6 C8 H8B 109.5
H8A C8 H8B 109.5
C6 C8 H8C 109.5
H8A C8 H8C 109.5
H8B C8 H8C 109.5
C10 C9 C4 113.82(12)
C10 C9 H9A 108.8
C4 C9 H9A 108.8
C10 C9 H9B 108.8
C4 C9 H9B 108.8
H9A C9 H9B 107.7
C4 C7 H7A 109.5
C4 C7 H7B 109.5
H7A C7 H7B 109.5
C4 C7 H7C 109.5
H7A C7 H7C 109.5
H7B C7 H7C 109.5
C16 C17 H17A 109.5
C16 C17 H17B 109.5
H17A C17 H17B 109.5
C16 C17 H17C 109.5
H17A C17 H17C 109.5
H17B C17 H17C 109.5

loop_
_geom_bond_atom_site_label_1
_geom_bond_atom_site_label_2
_geom_bond_distance
O2 C13 1.3669(18)
O2 C12 1.4535(16)
O3 C13 1.2036(18)
O1 C1 1.2266(18)
C13 C14 1.5328(19)
C12 C5 1.5091(18)
C12 C11 1.5296(19)
C12 H12 1.0000
C6 C5 1.350(2)
C6 C1 1.487(2)
C6 C8 1.5112(19)
C5 C4 1.5319(18)
C11 C10 1.5186(19)
C11 C14 1.5353(19)
C11 H11 1.0000
C14 C15 1.528(2)
C14 C16 1.547(2)
C4 C3 1.500(2)
C4 C9 1.556(2)
C4 C7 1.558(2)
C15 H15A 0.9800
C15 H15B 0.9800
C15 H15C 0.9800
C1 C2 1.469(2)
C2 C3 1.333(2)
C2 H2 0.9500
C10 C9 1.530(2)
C10 H10A 0.9900
C10 H10B 0.9900
C16 C17 1.529(2)
C16 H16A 0.9900
C16 H16B 0.9900
C3 H3 0.9500
C8 H8A 0.9800
C8 H8B 0.9800
C8 H8C 0.9800
C9 H9A 0.9900
C9 H9B 0.9900
C7 H7A 0.9800
C7 H7B 0.9800
C7 H7C 0.9800
C17 H17A 0.9800
C17 H17B 0.9800
C17 H17C 0.9800
